data_7029188
loop_
_publ_author_name
'Rittinghaus, Stefan'
'F\"arber, Christian'
'Bruhn, Clemens'
'Siemeling, Ulrich'

_publ_section_title
;
 Unsymmetrical N-heterocyclic carbenes with a 1,1'-ferrocenediyl backbone.
;
_journal_issue 9
_journal_name_full 'Dalton transactions (Cambridge, England : 2003)'
_journal_page_first 3508
_journal_page_last 3520
_journal_paper_doi 10.1039/c3dt52669k
_journal_volume 43
_journal_year 2014
_chemical_formula_moiety '4(C39 H42 Cl Fe N2 Rh), C H2 Cl2'
_chemical_formula_sum 'C39.25 H42.5 Cl1.5 Fe N2 Rh'
_chemical_formula_weight 754.19
_chemical_name_systematic
; 
 ? 
;
_space_group_IT_number 2
_symmetry_cell_setting triclinic
_symmetry_Int_Tables_number 2
_symmetry_space_group_name_Hall '-P 1'
_symmetry_space_group_name_H-M 'P -1'
_atom_sites_solution_hydrogens geom
_atom_sites_solution_primary direct
_atom_sites_solution_secondary difmap
_audit_creation_method SHELXL-97
_cell_angle_alpha 98.297(5)
_cell_angle_beta 91.535(5)
_cell_angle_gamma 103.422(5)
_cell_formula_units_Z 4
_cell_length_a 11.6403(7)
_cell_length_b 14.8878(10)
_cell_length_c 20.1701(12)
_cell_measurement_reflns_used 21102
_cell_measurement_temperature 123(2)
_cell_measurement_theta_max 25.59
_cell_measurement_theta_min 1.42
_cell_volume 3357.8(4)
_computing_cell_refinement 'X-Area (Stoe & Cie. 2006)'
_computing_data_collection 'X-Area (Stoe & Cie. 2006)'
_computing_data_reduction 'X-Area (Stoe & Cie. 2006)'
_computing_molecular_graphics 'ORTEP3 win. (Farrugia 2008)'
_computing_publication_material 'PLATON (Spek 2011)'
_computing_structure_refinement 'SHELXL-97 (Sheldrick, 1997)'
_computing_structure_solution 'SHELXS-97 (Sheldrick, 1990)'
_diffrn_ambient_temperature 123(2)
_diffrn_detector 'image plate (34 cm diameter)'
_diffrn_detector_area_resol_mean 6.67
_diffrn_detector_type STOE
_diffrn_measured_fraction_theta_full 0.990
_diffrn_measured_fraction_theta_max 0.990
_diffrn_measurement_details ' 222 frames, detector distance = 135 mm'
_diffrn_measurement_device '2-circle goniometer'
_diffrn_measurement_device_type 'STOE IPDS 2'
_diffrn_measurement_method 'rotation method'
_diffrn_radiation_collimation '0.5 mm diameter, multiple pinhole'
_diffrn_radiation_monochromator 'plane graphite'
_diffrn_radiation_polarisn_norm 0
_diffrn_radiation_type 'Mo K\a'
_diffrn_radiation_wavelength 0.71073
_diffrn_reflns_av_R_equivalents 0.1013
_diffrn_reflns_av_unetI/netI 0.1028
_diffrn_reflns_limit_h_max 13
_diffrn_reflns_limit_h_min -13
_diffrn_reflns_limit_k_max 17
_diffrn_reflns_limit_k_min -17
_diffrn_reflns_limit_l_max 24
_diffrn_reflns_limit_l_min -24
_diffrn_reflns_number 26910
_diffrn_reflns_theta_full 25.15
_diffrn_reflns_theta_max 25.15
_diffrn_reflns_theta_min 1.42
_diffrn_source 'sealed X-ray tube, 12 x 0.4 mm long-fine focus'
_diffrn_source_current 30
_diffrn_source_power 1.50
_diffrn_source_voltage 50
_diffrn_standards_decay_% 0
_exptl_absorpt_coefficient_mu 1.074
_exptl_absorpt_correction_T_max 0.9587
_exptl_absorpt_correction_T_min 0.8319
_exptl_absorpt_correction_type integration
_exptl_absorpt_process_details 'X-red ver. 1.31 (Stoe & Cie. 2005)'
_exptl_crystal_colour yellow
_exptl_crystal_density_diffrn 1.492
_exptl_crystal_density_method 'not measured'
_exptl_crystal_description plate
_exptl_crystal_F_000 1554
_exptl_crystal_size_max 0.23
_exptl_crystal_size_mid 0.21
_exptl_crystal_size_min 0.04
_refine_diff_density_max 1.228
_refine_diff_density_min -1.181
_refine_diff_density_rms 0.132
_refine_ls_extinction_method none
_refine_ls_goodness_of_fit_ref 0.935
_refine_ls_hydrogen_treatment constr
_refine_ls_matrix_type full
_refine_ls_number_parameters 962
_refine_ls_number_reflns 11890
_refine_ls_number_restraints 886
_refine_ls_restrained_S_all 0.902
_refine_ls_R_factor_all 0.0832
_refine_ls_R_factor_gt 0.0572
_refine_ls_shift/su_max 0.001
_refine_ls_shift/su_mean 0.000
_refine_ls_structure_factor_coef Fsqd
_refine_ls_weighting_details 'calc w=1/[\s^2^(Fo^2^)+(0.0807P)^2^+0.0000P] where P=(Fo^2^+2Fc^2^)/3'
_refine_ls_weighting_scheme calc
_refine_ls_wR_factor_gt 0.1347
_refine_ls_wR_factor_ref 0.1437
_reflns_number_gt 8185
_reflns_number_total 11890
_reflns_threshold_expression >2sigma(I)
_cod_data_source_file c3dt52669k.txt
_cod_data_source_block i1123
_cod_original_formula_sum 'C39.25 H42.50 Cl1.50 Fe N2 Rh'
_cod_database_code 7029188

loop_
_symmetry_equiv_pos_as_xyz
'x, y, z'
'-x, -y, -z'

loop_
_atom_site_label
_atom_site_type_symbol
_atom_site_fract_x
_atom_site_fract_y
_atom_site_fract_z
_atom_site_U_iso_or_equiv
_atom_site_adp_type
_atom_site_occupancy
_atom_site_symmetry_multiplicity
_atom_site_calc_flag
_atom_site_refinement_flags
_atom_site_disorder_assembly
_atom_site_disorder_group
C1 C 0.1079(4) 0.5472(3) 0.2573(2) 0.0286(11) Uani 1 1 d U . .
C2 C 0.1793(5) 0.5586(4) 0.1420(3) 0.0322(12) Uani 1 1 d U . .
C3 C 0.2514(5) 0.6485(4) 0.1320(3) 0.0395(13) Uani 1 1 d U . .
H3A H 0.3028 0.6928 0.1648 0.047 Uiso 1 1 calc R . .
C4 C 0.2307(5) 0.6581(4) 0.0635(3) 0.0410(13) Uani 1 1 d U . .
H4A H 0.2652 0.7109 0.0431 0.049 Uiso 1 1 calc R . .
C5 C 0.1501(5) 0.5757(4) 0.0311(3) 0.0397(13) Uani 1 1 d U . .
H5A H 0.1215 0.5641 -0.0147 0.048 Uiso 1 1 calc R . .
C6 C 0.1192(5) 0.5136(4) 0.0781(3) 0.0342(12) Uani 1 1 d U . .
H6A H 0.0680 0.4528 0.0693 0.041 Uiso 1 1 calc R . .
C7 C -0.0101(5) 0.6324(4) 0.1958(3) 0.0317(11) Uani 1 1 d U . .
C8 C 0.0376(6) 0.7274(4) 0.1877(3) 0.0393(13) Uani 1 1 d U . .
H8A H 0.0906 0.7731 0.2190 0.047 Uiso 1 1 calc R . .
C9 C -0.0076(6) 0.7421(4) 0.1250(3) 0.0466(15) Uani 1 1 d U . .
H9A H 0.0129 0.7982 0.1062 0.056 Uiso 1 1 calc R . .
C10 C -0.0885(5) 0.6582(4) 0.0955(3) 0.0403(13) Uani 1 1 d U . .
H10A H -0.1329 0.6491 0.0538 0.048 Uiso 1 1 calc R . .
C11 C -0.0923(5) 0.5901(4) 0.1383(3) 0.0389(13) Uani 1 1 d U . .
H11A H -0.1400 0.5280 0.1308 0.047 Uiso 1 1 calc R . .
C12 C 0.2556(5) 0.4657(4) 0.2161(3) 0.0366(12) Uani 1 1 d U . .
H12A H 0.2242 0.4241 0.2489 0.044 Uiso 1 1 calc R . .
H12B H 0.3319 0.5071 0.2356 0.044 Uiso 1 1 calc R . .
C13 C 0.2764(5) 0.4070(4) 0.1517(3) 0.0358(12) Uani 1 1 d U . .
C14 C 0.1866(5) 0.3289(4) 0.1223(3) 0.0366(12) Uani 1 1 d U . .
C15 C 0.0722(6) 0.3060(4) 0.1495(3) 0.0436(14) Uani 1 1 d U . .
H15A H 0.0580 0.3407 0.1906 0.052 Uiso 1 1 calc R . .
C16 C -0.0159(6) 0.2352(5) 0.1169(4) 0.0516(16) Uani 1 1 d U . .
H16A H -0.0907 0.2215 0.1358 0.062 Uiso 1 1 calc R . .
C17 C 0.0010(7) 0.1818(5) 0.0559(3) 0.0550(18) Uani 1 1 d U . .
H17A H -0.0625 0.1343 0.0332 0.066 Uiso 1 1 calc R . .
C18 C 0.1092(6) 0.1989(4) 0.0300(3) 0.0456(15) Uani 1 1 d U . .
H18A H 0.1220 0.1603 -0.0096 0.055 Uiso 1 1 calc R . .
C19 C 0.2039(5) 0.2737(4) 0.0610(3) 0.0391(13) Uani 1 1 d U . .
C20 C 0.3135(5) 0.2952(4) 0.0327(3) 0.0407(14) Uani 1 1 d U . .
H20A H 0.3259 0.2571 -0.0072 0.049 Uiso 1 1 calc R . .
C21 C 0.4053(5) 0.3708(4) 0.0609(3) 0.0388(13) Uani 1 1 d U . .
C22 C 0.5159(5) 0.3926(5) 0.0307(3) 0.0455(15) Uani 1 1 d U . .
H22A H 0.5291 0.3530 -0.0083 0.055 Uiso 1 1 calc R . .
C23 C 0.6024(6) 0.4684(5) 0.0565(3) 0.0517(16) Uani 1 1 d U . .
H23A H 0.6762 0.4808 0.0364 0.062 Uiso 1 1 calc R . .
C24 C 0.5823(5) 0.5292(5) 0.1136(3) 0.0502(16) Uani 1 1 d U . .
H24A H 0.6415 0.5841 0.1302 0.060 Uiso 1 1 calc R . .
C25 C 0.4790(5) 0.5097(5) 0.1449(3) 0.0434(14) Uani 1 1 d U . .
H25A H 0.4687 0.5508 0.1838 0.052 Uiso 1 1 calc R . .
C26 C 0.3860(5) 0.4295(4) 0.1211(3) 0.0360(12) Uani 1 1 d U . .
C27 C -0.0468(5) 0.6106(4) 0.3117(3) 0.0321(11) Uani 1 1 d U . .
H27A H -0.0396 0.6789 0.3213 0.039 Uiso 1 1 calc R . .
H27B H -0.0068 0.5932 0.3501 0.039 Uiso 1 1 calc R . .
C28 C -0.1798(5) 0.5610(4) 0.3087(3) 0.0345(12) Uani 1 1 d U . .
C29 C -0.2062(6) 0.4622(4) 0.2679(3) 0.0433(14) Uani 1 1 d U . .
H29A H -0.1578 0.4253 0.2869 0.052 Uiso 1 1 calc R . .
H29B H -0.1875 0.4663 0.2211 0.052 Uiso 1 1 calc R . .
H29C H -0.2902 0.4320 0.2694 0.052 Uiso 1 1 calc R . .
C30 C -0.2570(5) 0.6215(5) 0.2820(3) 0.0438(14) Uani 1 1 d U . .
H30A H -0.2334 0.6343 0.2374 0.053 Uiso 1 1 calc R . .
H30B H -0.2460 0.6806 0.3127 0.053 Uiso 1 1 calc R . .
H30C H -0.3405 0.5878 0.2791 0.053 Uiso 1 1 calc R . .
C31 C -0.2065(5) 0.5535(5) 0.3827(3) 0.0425(14) Uani 1 1 d U . .
H31A H -0.1770 0.6147 0.4105 0.051 Uiso 1 1 calc R . .
H31C H -0.1671 0.5083 0.3985 0.051 Uiso 1 1 calc R . .
H31B H -0.2921 0.5326 0.3861 0.051 Uiso 1 1 calc R . .
C32 C 0.1638(6) 0.5309(5) 0.4606(3) 0.0416(14) Uani 1 1 d U . .
H32A H 0.0922 0.4837 0.4551 0.050 Uiso 1 1 calc R . .
C33 C 0.2637(6) 0.5046(5) 0.4401(3) 0.0417(14) Uani 1 1 d U . .
H33A H 0.2546 0.4415 0.4197 0.050 Uiso 1 1 calc R . .
C34 C 0.3878(5) 0.5671(5) 0.4471(3) 0.0444(14) Uani 1 1 d U . .
H34A H 0.4452 0.5292 0.4542 0.053 Uiso 1 1 calc R . .
H34B H 0.3949 0.6155 0.4872 0.053 Uiso 1 1 calc R . .
C35 C 0.4194(5) 0.6153(5) 0.3852(3) 0.0428(14) Uani 1 1 d U . .
H35A H 0.4791 0.6748 0.3993 0.051 Uiso 1 1 calc R . .
H35B H 0.4555 0.5748 0.3530 0.051 Uiso 1 1 calc R . .
C36 C 0.3137(5) 0.6355(4) 0.3500(3) 0.0347(12) Uani 1 1 d U . .
H36 H 0.3052 0.6198 0.3025 0.042 Uiso 1 1 calc R . .
C37 C 0.2281(5) 0.6750(4) 0.3812(3) 0.0354(12) Uani 1 1 d U . .
H37 H 0.1652 0.6831 0.3534 0.042 Uiso 1 1 calc R . .
C38 C 0.2273(5) 0.7061(4) 0.4559(3) 0.0423(14) Uani 1 1 d U . .
H38A H 0.1926 0.7612 0.4637 0.051 Uiso 1 1 calc R . .
H38B H 0.3097 0.7252 0.4756 0.051 Uiso 1 1 calc R . .
C39 C 0.1565(6) 0.6290(5) 0.4916(3) 0.0473(15) Uani 1 1 d U . .
H39A H 0.1861 0.6406 0.5392 0.057 Uiso 1 1 calc R . .
H39B H 0.0725 0.6323 0.4903 0.057 Uiso 1 1 calc R . .
C40 C 0.2199(5) 0.0822(4) 0.2973(3) 0.0315(11) Uani 1 1 d U A .
C41 C 0.3950(5) 0.1232(4) 0.2272(3) 0.0329(12) Uani 1 1 d U A .
C42 C 0.3959(5) 0.1966(4) 0.1874(3) 0.0383(13) Uani 1 1 d U . .
H42 H 0.3282 0.2107 0.1680 0.046 Uiso 1 1 calc R . .
C43 C 0.5152(5) 0.2439(4) 0.1824(3) 0.0368(13) Uani 1 1 d U . .
H43 H 0.5412 0.2967 0.1605 0.044 Uiso 1 1 calc R . .
C44 C 0.5881(5) 0.1991(4) 0.2154(3) 0.0404(13) Uani 1 1 d U . .
H44 H 0.6721 0.2167 0.2192 0.048 Uiso 1 1 calc R . .
C45 C 0.5161(5) 0.1224(4) 0.2426(3) 0.0377(13) Uani 1 1 d U . .
H45 H 0.5432 0.0796 0.2661 0.045 Uiso 1 1 calc R . .
C46 C 0.3604(5) 0.2294(4) 0.3519(3) 0.0348(12) Uani 1 1 d U A .
C47 C 0.3653(5) 0.3162(4) 0.3295(3) 0.0396(13) Uani 1 1 d U . .
H47 H 0.3004 0.3349 0.3107 0.048 Uiso 1 1 calc R . .
C48 C 0.4838(6) 0.3704(4) 0.3398(3) 0.0468(15) Uani 1 1 d U . .
H48 H 0.5127 0.4306 0.3277 0.056 Uiso 1 1 calc R . .
C49 C 0.5509(6) 0.3194(5) 0.3710(3) 0.0469(15) Uani 1 1 d U . .
H49 H 0.6329 0.3402 0.3844 0.056 Uiso 1 1 calc R . .
C50 C 0.4774(5) 0.2316(5) 0.3796(3) 0.0411(14) Uani 1 1 d U . .
H50 H 0.5004 0.1840 0.3996 0.049 Uiso 1 1 calc R . .
C51 C 0.1700(5) 0.1729(4) 0.3986(3) 0.0336(12) Uani 1 1 d U A .
H51A H 0.0943 0.1261 0.3856 0.040 Uiso 1 1 calc R . .
H51B H 0.1553 0.2349 0.3950 0.040 Uiso 1 1 calc R . .
C52 C 0.2009(5) 0.1718(4) 0.4729(3) 0.0393(13) Uani 1 1 d U . .
C53 C 0.2982(6) 0.2554(5) 0.5053(3) 0.0504(16) Uani 1 1 d U . .
H53A H 0.3751 0.2473 0.4903 0.060 Uiso 1 1 calc R . .
H53B H 0.2985 0.2598 0.5542 0.060 Uiso 1 1 calc R . .
H53C H 0.2836 0.3127 0.4921 0.060 Uiso 1 1 calc R . .
C54 C 0.2348(8) 0.0802(5) 0.4823(4) 0.0618(19) Uani 1 1 d U . .
H54A H 0.3091 0.0779 0.4612 0.074 Uiso 1 1 calc R . .
H54B H 0.1720 0.0269 0.4613 0.074 Uiso 1 1 calc R . .
H54C H 0.2447 0.0776 0.5303 0.074 Uiso 1 1 calc R . .
C55 C 0.0860(6) 0.1764(6) 0.5076(3) 0.0549(18) Uani 1 1 d U . .
H55A H 0.1012 0.1841 0.5563 0.066 Uiso 1 1 calc R . .
H55B H 0.0258 0.1184 0.4925 0.066 Uiso 1 1 calc R . .
H55C H 0.0577 0.2295 0.4959 0.066 Uiso 1 1 calc R . .
C56 C 0.251(2) -0.0301(16) 0.2020(14) 0.040(7) Uani 0.50 1 d PDU A 1
H56A H 0.1791 -0.0283 0.1757 0.048 Uiso 0.50 1 calc PR A 1
H56B H 0.2280 -0.0788 0.2309 0.048 Uiso 0.50 1 calc PR A 1
C56A C 0.236(2) -0.0193(15) 0.1941(12) 0.023(5) Uani 0.50 1 d PDU A 2
H56C H 0.1997 0.0023 0.1565 0.028 Uiso 0.50 1 calc PR A 2
H56D H 0.1745 -0.0644 0.2131 0.028 Uiso 0.50 1 calc PR A 2
C57 C 0.336(2) -0.062(2) 0.1527(13) 0.029(5) Uani 0.50 1 d PDU A 1
C57A C 0.335(3) -0.065(2) 0.1696(15) 0.042(7) Uani 0.50 1 d PDU A 2
C58 C 0.333(2) -0.0516(14) 0.0832(12) 0.030(5) Uani 0.50 1 d PU A 1
C58A C 0.354(2) -0.0703(17) 0.0987(12) 0.031(5) Uani 0.50 1 d PU A 2
C59 C 0.2737(18) 0.0039(11) 0.0519(10) 0.033(4) Uani 0.50 1 d PU A 1
H59 H 0.2306 0.0420 0.0775 0.040 Uiso 0.50 1 calc PR A 1
C59A C 0.2931(17) -0.0268(13) 0.0575(11) 0.036(4) Uani 0.50 1 d PU A 2
H59A H 0.2418 0.0098 0.0765 0.043 Uiso 0.50 1 calc PR A 2
C60 C 0.2780(13) 0.0030(12) -0.0142(7) 0.043(3) Uani 0.50 1 d PU A 1
H60 H 0.2377 0.0417 -0.0346 0.052 Uiso 0.50 1 calc PR A 1
C60A C 0.3077(13) -0.0372(14) -0.0128(10) 0.051(4) Uani 0.50 1 d PU A 2
H60A H 0.2667 -0.0061 -0.0399 0.061 Uiso 0.50 1 calc PR A 2
C61 C 0.3405(16) -0.0534(12) -0.0560(8) 0.046(3) Uani 0.50 1 d PU A 1
H61 H 0.3364 -0.0561 -0.1034 0.055 Uiso 0.50 1 calc PR A 1
C61A C 0.378(2) -0.0894(19) -0.0420(12) 0.047(6) Uani 0.50 1 d PU A 2
H61A H 0.3814 -0.0975 -0.0895 0.056 Uiso 0.50 1 calc PR A 2
C62 C 0.4063(18) -0.1032(15) -0.0256(10) 0.034(5) Uani 0.50 1 d PU A 1
H62 H 0.4505 -0.1392 -0.0524 0.041 Uiso 0.50 1 calc PR A 1
C62A C 0.4447(14) -0.1320(12) -0.0038(8) 0.047(4) Uani 0.50 1 d PU A 2
H62A H 0.4958 -0.1664 -0.0258 0.056 Uiso 0.50 1 calc PR A 2
C63 C 0.4098(14) -0.1023(10) 0.0454(9) 0.034(3) Uani 0.50 1 d PU A 1
C63A C 0.4389(15) -0.1255(13) 0.0671(8) 0.032(4) Uani 0.50 1 d PU A 2
C64 C 0.4801(16) -0.1481(11) 0.0773(12) 0.036(4) Uani 0.50 1 d PU A 1
H64 H 0.5315 -0.1772 0.0506 0.044 Uiso 0.50 1 calc PR A 1
C64A C 0.5037(17) -0.1631(13) 0.1091(13) 0.042(4) Uani 0.50 1 d PU A 2
H64A H 0.5606 -0.1944 0.0906 0.051 Uiso 0.50 1 calc PR A 2
C65 C 0.4818(17) -0.1551(13) 0.1452(14) 0.040(5) Uani 0.50 1 d PU A 1
C65A C 0.4887(19) -0.1568(14) 0.1787(10) 0.044(5) Uani 0.50 1 d PU A 2
C66 C 0.5483(13) -0.2084(10) 0.1733(10) 0.049(3) Uani 0.50 1 d PU A 1
H66 H 0.5955 -0.2410 0.1461 0.059 Uiso 0.50 1 calc PR A 1
C66A C 0.560(2) -0.1987(18) 0.2170(14) 0.043(6) Uani 0.50 1 d PU A 2
H66A H 0.6165 -0.2284 0.1960 0.052 Uiso 0.50 1 calc PR A 2
C67 C 0.545(2) -0.2133(18) 0.2407(15) 0.049(6) Uani 0.50 1 d PU A 1
H67 H 0.5936 -0.2469 0.2601 0.059 Uiso 0.50 1 calc PR A 1
C67A C 0.5464(13) -0.1957(11) 0.2861(10) 0.048(3) Uani 0.50 1 d PU A 2
H67A H 0.5923 -0.2242 0.3125 0.058 Uiso 0.50 1 calc PR A 2
C68 C 0.4713(18) -0.1700(13) 0.2817(10) 0.057(4) Uani 0.50 1 d PU A 1
H68 H 0.4691 -0.1757 0.3280 0.068 Uiso 0.50 1 calc PR A 1
C68A C 0.4610(15) -0.1484(11) 0.3165(9) 0.046(3) Uani 0.50 1 d PU A 2
H68A H 0.4547 -0.1430 0.3637 0.055 Uiso 0.50 1 calc PR A 2
C69 C 0.4055(19) -0.1214(16) 0.2555(12) 0.037(5) Uani 0.50 1 d PU A 1
H69 H 0.3552 -0.0932 0.2835 0.044 Uiso 0.50 1 calc PR A 1
C69A C 0.388(2) -0.1105(17) 0.2788(12) 0.042(5) Uani 0.50 1 d PU A 2
H69A H 0.3288 -0.0834 0.2997 0.051 Uiso 0.50 1 calc PR A 2
C70 C 0.407(3) -0.109(2) 0.1845(11) 0.034(5) Uani 0.50 1 d PU A 1
C70A C 0.401(3) -0.113(2) 0.2083(12) 0.037(5) Uani 0.50 1 d PU A 2
C71 C -0.1220(5) -0.0991(4) 0.2522(3) 0.0414(14) Uani 1 1 d U A .
H71 H -0.0822 -0.1483 0.2505 0.050 Uiso 1 1 calc R . .
C72 C -0.1374(5) -0.0529(4) 0.3144(3) 0.0414(14) Uani 1 1 d U A .
H72 H -0.1099 -0.0748 0.3524 0.050 Uiso 1 1 calc R . .
C73 C -0.1938(6) 0.0293(5) 0.3281(4) 0.0519(16) Uani 1 1 d U . .
H73A H -0.1756 0.0581 0.3757 0.062 Uiso 1 1 calc R . .
H73B H -0.2808 0.0062 0.3211 0.062 Uiso 1 1 calc R . .
C74 C -0.1516(6) 0.1051(5) 0.2830(4) 0.0493(15) Uani 1 1 d U . .
H74A H -0.2025 0.0894 0.2409 0.059 Uiso 1 1 calc R . .
H74B H -0.1604 0.1662 0.3064 0.059 Uiso 1 1 calc R . .
C75 C -0.0225(5) 0.1135(4) 0.2662(3) 0.0390(13) Uani 1 1 d U A .
H75A H 0.0378 0.1538 0.2965 0.047 Uiso 1 1 calc R . .
C76 C 0.0107(5) 0.0650(4) 0.2090(3) 0.0360(12) Uani 1 1 d U A .
H76A H 0.0930 0.0773 0.2024 0.043 Uiso 1 1 calc R . .
C77 C -0.0704(5) -0.0061(4) 0.1551(3) 0.0412(14) Uani 1 1 d U . .
H77A H -0.0220 -0.0408 0.1266 0.049 Uiso 1 1 calc R . .
H77B H -0.1099 0.0275 0.1261 0.049 Uiso 1 1 calc R . .
C78 C -0.1650(5) -0.0760(4) 0.1856(3) 0.0446(14) Uani 1 1 d U . .
H78B H -0.2352 -0.0498 0.1931 0.054 Uiso 1 1 calc R . .
H78A H -0.1899 -0.1345 0.1531 0.054 Uiso 1 1 calc R . .
C79 C 0.4192(17) -0.0729(14) 0.4593(9) 0.081(5) Uani 0.50 1 d PU . .
H79A H 0.3426 -0.0743 0.4360 0.097 Uiso 0.50 1 calc PR . .
H79B H 0.4359 -0.1352 0.4469 0.097 Uiso 0.50 1 calc PR . .
Cl1 Cl 0.04361(13) 0.36981(10) 0.33654(7) 0.0412(3) Uani 1 1 d . . .
Cl2 Cl 0.10828(14) -0.11406(10) 0.34627(7) 0.0419(6) Uani 0.998(7) 1 d P A .
Cl3 Cl 0.4046(6) -0.0545(4) 0.5431(2) 0.0781(13) Uani 0.50 1 d PU . .
Cl4 Cl 0.5311(5) 0.0111(4) 0.4294(3) 0.0854(14) Uani 0.50 1 d P . .
Fe1 Fe 0.07538(7) 0.63443(5) 0.11276(4) 0.03073(18) Uani 1 1 d . . .
Fe2 Fe 0.47384(7) 0.24303(5) 0.28133(4) 0.03227(19) Uani 1 1 d . . .
N1 N 0.1700(4) 0.5240(3) 0.2041(2) 0.0305(10) Uani 1 1 d U . .
N2 N 0.0183(4) 0.5913(3) 0.2512(2) 0.0285(9) Uani 1 1 d U . .
N3 N 0.2919(4) 0.0623(3) 0.2472(2) 0.0334(10) Uani 1 1 d DU . .
N4 N 0.2561(4) 0.1544(3) 0.3480(2) 0.0324(10) Uani 1 1 d U . .
Rh1 Rh 0.16061(4) 0.52709(3) 0.35169(2) 0.03063(12) Uani 1 1 d . . .
Rh2 Rh 0.04783(4) 0.00097(3) 0.29096(2) 0.03147(12) Uani 1 1 d . . .

loop_
_atom_site_aniso_label
_atom_site_aniso_U_11
_atom_site_aniso_U_22
_atom_site_aniso_U_33
_atom_site_aniso_U_23
_atom_site_aniso_U_13
_atom_site_aniso_U_12
C1 0.023(3) 0.029(3) 0.032(3) 0.002(2) 0.001(2) 0.003(2)
C2 0.023(3) 0.040(3) 0.032(3) 0.000(2) 0.003(2) 0.009(2)
C3 0.030(3) 0.047(3) 0.039(3) 0.004(2) 0.002(2) 0.005(2)
C4 0.029(3) 0.050(3) 0.047(3) 0.014(3) 0.006(3) 0.009(3)
C5 0.030(3) 0.056(4) 0.033(3) 0.001(3) 0.006(2) 0.015(3)
C6 0.029(3) 0.039(3) 0.034(3) -0.001(2) 0.001(2) 0.012(2)
C7 0.025(3) 0.041(3) 0.034(3) 0.004(2) 0.005(2) 0.016(2)
C8 0.051(4) 0.033(3) 0.033(3) -0.003(2) 0.008(3) 0.013(3)
C9 0.062(4) 0.042(3) 0.041(3) 0.009(3) 0.011(3) 0.020(3)
C10 0.037(3) 0.057(4) 0.036(3) 0.009(3) 0.003(2) 0.028(3)
C11 0.029(3) 0.051(3) 0.037(3) 0.004(2) 0.004(2) 0.012(3)
C12 0.033(3) 0.046(3) 0.036(3) 0.002(2) 0.002(2) 0.022(3)
C13 0.033(3) 0.043(3) 0.035(3) 0.003(2) -0.003(2) 0.018(2)
C14 0.036(3) 0.038(3) 0.040(3) 0.008(2) 0.001(2) 0.015(2)
C15 0.043(3) 0.046(3) 0.046(3) 0.013(3) 0.004(3) 0.015(3)
C16 0.045(4) 0.046(4) 0.065(4) 0.018(3) 0.004(3) 0.008(3)
C17 0.056(4) 0.051(4) 0.052(4) 0.016(3) -0.012(3) -0.003(3)
C18 0.049(4) 0.039(3) 0.044(3) 0.004(3) -0.005(3) 0.005(3)
C19 0.042(3) 0.041(3) 0.036(3) 0.006(2) -0.002(3) 0.016(3)
C20 0.044(3) 0.047(3) 0.035(3) -0.002(2) 0.002(3) 0.025(3)
C21 0.037(3) 0.046(3) 0.039(3) 0.002(2) -0.003(3) 0.024(3)
C22 0.033(3) 0.063(4) 0.042(3) -0.002(3) 0.006(3) 0.022(3)
C23 0.030(3) 0.070(4) 0.055(4) -0.002(3) 0.003(3) 0.019(3)
C24 0.026(3) 0.071(4) 0.049(4) -0.007(3) -0.006(3) 0.013(3)
C25 0.034(3) 0.055(4) 0.041(3) -0.008(3) -0.001(3) 0.022(3)
C26 0.031(3) 0.049(3) 0.031(3) 0.003(2) -0.004(2) 0.018(2)
C27 0.025(3) 0.037(3) 0.034(3) 0.001(2) 0.000(2) 0.009(2)
C28 0.026(3) 0.041(3) 0.036(3) 0.003(2) 0.006(2) 0.009(2)
C29 0.038(3) 0.040(3) 0.046(3) 0.003(3) 0.007(3) -0.002(3)
C30 0.028(3) 0.055(4) 0.053(4) 0.004(3) 0.001(3) 0.021(3)
C31 0.030(3) 0.053(4) 0.041(3) 0.003(3) 0.007(3) 0.005(3)
C32 0.044(3) 0.056(4) 0.027(3) 0.008(2) 0.001(2) 0.015(3)
C33 0.046(4) 0.054(4) 0.029(3) 0.010(2) -0.003(3) 0.018(3)
C34 0.031(3) 0.062(4) 0.042(3) -0.001(3) -0.009(3) 0.020(3)
C35 0.023(3) 0.055(4) 0.047(3) 0.000(3) -0.007(2) 0.009(3)
C36 0.025(3) 0.039(3) 0.037(3) 0.000(2) -0.002(2) 0.006(2)
C37 0.031(3) 0.030(3) 0.041(3) 0.000(2) 0.001(2) 0.003(2)
C38 0.037(3) 0.043(3) 0.043(3) -0.007(3) -0.001(3) 0.010(3)
C39 0.048(4) 0.057(4) 0.036(3) 0.000(3) 0.003(3) 0.015(3)
C40 0.030(3) 0.035(3) 0.033(3) 0.009(2) -0.001(2) 0.013(2)
C41 0.025(3) 0.035(3) 0.035(3) -0.002(2) 0.000(2) 0.006(2)
C42 0.037(3) 0.045(3) 0.034(3) 0.002(2) -0.001(2) 0.014(3)
C43 0.034(3) 0.042(3) 0.032(3) 0.009(2) 0.001(2) 0.004(2)
C44 0.035(3) 0.041(3) 0.044(3) 0.001(2) 0.001(3) 0.009(3)
C45 0.029(3) 0.039(3) 0.045(3) 0.005(2) 0.000(2) 0.008(2)
C46 0.026(3) 0.041(3) 0.033(3) -0.001(2) 0.001(2) 0.003(2)
C47 0.038(3) 0.038(3) 0.042(3) 0.000(2) 0.012(3) 0.010(3)
C48 0.045(4) 0.033(3) 0.054(4) -0.008(3) 0.012(3) 0.001(3)
C49 0.034(3) 0.052(4) 0.043(3) -0.009(3) 0.000(3) -0.001(3)
C50 0.034(3) 0.059(4) 0.032(3) 0.005(3) 0.001(2) 0.014(3)
C51 0.022(3) 0.039(3) 0.038(3) -0.002(2) 0.003(2) 0.008(2)
C52 0.038(3) 0.045(3) 0.035(3) 0.002(2) 0.007(2) 0.012(3)
C53 0.044(4) 0.070(4) 0.033(3) -0.008(3) 0.007(3) 0.012(3)
C54 0.087(6) 0.061(4) 0.045(4) 0.012(3) 0.004(4) 0.029(4)
C55 0.041(4) 0.078(5) 0.042(3) 0.000(3) 0.012(3) 0.011(3)
C56 0.027(10) 0.049(10) 0.042(9) 0.007(7) -0.007(8) 0.005(9)
C56A 0.013(7) 0.027(7) 0.032(8) -0.005(6) -0.004(6) 0.016(5)
C57 0.018(6) 0.039(8) 0.027(12) -0.011(8) 0.004(6) 0.011(6)
C57A 0.042(9) 0.033(8) 0.035(12) -0.012(9) 0.010(8) -0.015(7)
C58 0.024(11) 0.027(9) 0.043(13) 0.010(7) 0.003(8) 0.012(7)
C58A 0.018(7) 0.041(10) 0.033(10) 0.002(7) -0.010(6) 0.011(6)
C59 0.038(8) 0.027(9) 0.039(7) 0.014(7) -0.007(6) 0.014(7)
C59A 0.036(10) 0.031(10) 0.051(9) 0.023(8) -0.005(7) 0.017(7)
C60 0.028(7) 0.054(8) 0.044(7) 0.003(7) -0.014(6) 0.005(6)
C60A 0.027(7) 0.074(10) 0.053(9) 0.001(8) -0.011(6) 0.026(7)
C61 0.042(9) 0.056(9) 0.030(7) -0.003(6) -0.008(7) 0.000(7)
C61A 0.029(12) 0.064(12) 0.046(11) 0.009(8) -0.022(8) 0.009(8)
C62 0.016(10) 0.042(9) 0.044(12) -0.008(8) 0.000(8) 0.016(7)
C62A 0.023(7) 0.057(9) 0.051(9) -0.013(7) 0.002(6) 0.002(6)
C63 0.019(7) 0.034(7) 0.050(9) -0.001(6) 0.001(6) 0.010(5)
C63A 0.011(8) 0.040(10) 0.041(8) -0.005(7) -0.012(6) 0.012(6)
C64 0.016(9) 0.034(8) 0.067(11) 0.011(7) 0.006(8) 0.019(6)
C64A 0.025(8) 0.036(7) 0.066(13) 0.008(9) 0.000(9) 0.006(6)
C65 0.021(7) 0.034(7) 0.069(14) 0.013(11) 0.020(10) 0.006(5)
C65A 0.032(7) 0.035(7) 0.063(10) 0.008(9) 0.013(9) 0.001(6)
C66 0.036(7) 0.038(7) 0.076(10) 0.012(7) 0.016(8) 0.013(6)
C66A 0.024(7) 0.051(11) 0.057(15) 0.006(10) 0.020(10) 0.012(7)
C67 0.032(10) 0.042(9) 0.073(17) 0.008(11) -0.002(12) 0.010(7)
C67A 0.026(7) 0.050(8) 0.068(10) 0.005(7) 0.013(7) 0.010(6)
C68 0.047(9) 0.052(9) 0.063(10) 0.010(8) -0.001(9) -0.005(8)
C68A 0.040(7) 0.047(8) 0.054(9) 0.014(7) 0.007(8) 0.015(6)
C69 0.028(8) 0.035(8) 0.052(13) 0.010(9) 0.010(9) 0.014(6)
C69A 0.036(8) 0.028(7) 0.063(13) 0.002(8) 0.029(8) 0.008(6)
C70 0.021(7) 0.034(7) 0.049(12) 0.016(10) 0.022(9) 0.001(5)
C70A 0.035(8) 0.030(7) 0.047(13) 0.012(11) 0.020(11) 0.003(6)
C71 0.025(3) 0.043(3) 0.050(3) 0.005(3) -0.002(3) -0.002(2)
C72 0.022(3) 0.048(3) 0.054(3) 0.012(3) 0.013(3) 0.005(2)
C73 0.031(3) 0.058(4) 0.067(4) 0.000(3) 0.012(3) 0.017(3)
C74 0.034(3) 0.053(4) 0.064(4) 0.004(3) 0.000(3) 0.020(3)
C75 0.032(3) 0.041(3) 0.044(3) 0.004(2) -0.006(3) 0.010(2)
C76 0.026(3) 0.044(3) 0.039(3) 0.008(2) -0.008(2) 0.010(2)
C77 0.037(3) 0.042(3) 0.040(3) 0.003(2) -0.006(3) 0.006(3)
C78 0.029(3) 0.045(3) 0.055(4) -0.003(3) -0.002(3) 0.004(3)
C79 0.070(11) 0.093(12) 0.083(11) 0.011(9) 0.020(9) 0.025(10)
Cl1 0.0404(8) 0.0350(7) 0.0476(8) 0.0069(6) 0.0028(6) 0.0076(6)
Cl2 0.0499(10) 0.0384(9) 0.0400(9) 0.0075(6) 0.0046(6) 0.0151(6)
Cl3 0.095(4) 0.078(3) 0.071(3) 0.014(2) 0.006(3) 0.040(3)
Cl4 0.076(3) 0.089(4) 0.102(4) 0.032(3) 0.026(3) 0.030(3)
Fe1 0.0259(4) 0.0339(4) 0.0315(4) 0.0026(3) 0.0019(3) 0.0067(3)
Fe2 0.0270(4) 0.0346(4) 0.0340(4) 0.0015(3) 0.0024(3) 0.0072(3)
N1 0.027(2) 0.038(2) 0.028(2) 0.0024(18) -0.0028(18) 0.0126(19)
N2 0.024(2) 0.032(2) 0.030(2) 0.0028(17) 0.0038(18) 0.0094(18)
N3 0.030(2) 0.035(2) 0.034(2) 0.0008(19) 0.003(2) 0.0090(19)
N4 0.029(2) 0.036(2) 0.033(2) 0.0040(18) 0.0020(19) 0.0095(19)
Rh1 0.0272(2) 0.0344(2) 0.0302(2) 0.00340(16) 0.00051(17) 0.00838(17)
Rh2 0.0253(2) 0.0325(2) 0.0363(2) 0.00388(17) 0.00238(18) 0.00733(17)

loop_
_atom_type_symbol
_atom_type_description
_atom_type_scat_dispersion_real
_atom_type_scat_dispersion_imag
_atom_type_scat_source
C C 0.0033 0.0016 'International Tables Vol C Tables 4.2.6.8 and 6.1.1.4'
H H 0.0000 0.0000 'International Tables Vol C Tables 4.2.6.8 and 6.1.1.4'
Cl Cl 0.1484 0.1585 'International Tables Vol C Tables 4.2.6.8 and 6.1.1.4'
Fe Fe 0.3463 0.8444 'International Tables Vol C Tables 4.2.6.8 and 6.1.1.4'
N N 0.0061 0.0033 'International Tables Vol C Tables 4.2.6.8 and 6.1.1.4'
Rh Rh -1.1178 0.9187 'International Tables Vol C Tables 4.2.6.8 and 6.1.1.4'

loop_
_geom_angle_atom_site_label_1
_geom_angle_atom_site_label_2
_geom_angle_atom_site_label_3
_geom_angle
_geom_angle_site_symmetry_1
N1 C1 N2 121.7(4) .
N1 C1 Rh1 119.1(4) .
N2 C1 Rh1 118.9(4) .
N1 C2 C6 127.5(5) .
N1 C2 C3 125.2(5) .
C6 C2 C3 107.3(5) .
N1 C2 Fe1 122.8(4) .
C6 C2 Fe1 70.6(3) .
C3 C2 Fe1 71.1(3) .
C4 C3 C2 107.3(5) .
C4 C3 Fe1 71.1(3) .
C2 C3 Fe1 66.4(3) .
C4 C3 H3A 126.3 .
C2 C3 H3A 126.3 .
Fe1 C3 H3A 127.7 .
C5 C4 C3 108.6(5) .
C5 C4 Fe1 69.6(3) .
C3 C4 Fe1 68.2(3) .
C5 C4 H4A 125.7 .
C3 C4 H4A 125.7 .
Fe1 C4 H4A 128.1 .
C6 C5 C4 108.7(5) .
C6 C5 Fe1 68.0(3) .
C4 C5 Fe1 70.2(3) .
C6 C5 H5A 125.6 .
C4 C5 H5A 125.6 .
Fe1 C5 H5A 127.7 .
C5 C6 C2 108.0(5) .
C5 C6 Fe1 71.4(3) .
C2 C6 Fe1 66.9(3) .
C5 C6 H6A 126.0 .
C2 C6 H6A 126.0 .
Fe1 C6 H6A 127.2 .
N2 C7 C8 124.6(5) .
N2 C7 C11 128.4(5) .
C8 C7 C11 107.0(5) .
N2 C7 Fe1 124.7(4) .
C8 C7 Fe1 71.2(3) .
C11 C7 Fe1 70.4(3) .
C9 C8 C7 108.5(5) .
C9 C8 Fe1 70.2(3) .
C7 C8 Fe1 66.9(3) .
C9 C8 H8A 125.7 .
C7 C8 H8A 125.7 .
Fe1 C8 H8A 128.7 .
C10 C9 C8 107.9(5) .
C10 C9 Fe1 69.9(3) .
C8 C9 Fe1 68.9(3) .
C10 C9 H9A 126.0 .
C8 C9 H9A 126.0 .
Fe1 C9 H9A 126.7 .
C11 C10 C9 108.8(5) .
C11 C10 Fe1 68.3(3) .
C9 C10 Fe1 69.5(4) .
C11 C10 H10A 125.6 .
C9 C10 H10A 125.6 .
Fe1 C10 H10A 128.1 .
C10 C11 C7 107.6(5) .
C10 C11 Fe1 70.8(3) .
C7 C11 Fe1 67.0(3) .
C10 C11 H11A 126.2 .
C7 C11 H11A 126.2 .
Fe1 C11 H11A 127.5 .
N1 C12 C13 111.5(4) .
N1 C12 H12A 109.3 .
C13 C12 H12A 109.3 .
N1 C12 H12B 109.3 .
C13 C12 H12B 109.3 .
H12A C12 H12B 108.0 .
C14 C13 C26 119.9(5) .
C14 C13 C12 119.7(5) .
C26 C13 C12 120.4(5) .
C13 C14 C19 120.5(5) .
C13 C14 C15 121.9(5) .
C19 C14 C15 117.5(5) .
C16 C15 C14 120.6(6) .
C16 C15 H15A 119.7 .
C14 C15 H15A 119.7 .
C15 C16 C17 121.7(7) .
C15 C16 H16A 119.1 .
C17 C16 H16A 119.1 .
C18 C17 C16 119.4(6) .
C18 C17 H17A 120.3 .
C16 C17 H17A 120.3 .
C17 C18 C19 121.3(6) .
C17 C18 H18A 119.4 .
C19 C18 H18A 119.4 .
C20 C19 C14 118.8(5) .
C20 C19 C18 121.7(5) .
C14 C19 C18 119.4(6) .
C21 C20 C19 122.4(5) .
C21 C20 H20A 118.8 .
C19 C20 H20A 118.8 .
C20 C21 C22 121.6(5) .
C20 C21 C26 118.9(5) .
C22 C21 C26 119.5(5) .
C23 C22 C21 121.3(6) .
C23 C22 H22A 119.3 .
C21 C22 H22A 119.3 .
C22 C23 C24 119.7(6) .
C22 C23 H23A 120.2 .
C24 C23 H23A 120.2 .
C25 C24 C23 120.8(6) .
C25 C24 H24A 119.6 .
C23 C24 H24A 119.6 .
C24 C25 C26 121.9(6) .
C24 C25 H25A 119.0 .
C26 C25 H25A 119.0 .
C13 C26 C25 123.8(5) .
C13 C26 C21 119.4(5) .
C25 C26 C21 116.7(5) .
N2 C27 C28 117.1(4) .
N2 C27 H27A 108.0 .
C28 C27 H27A 108.0 .
N2 C27 H27B 108.0 .
C28 C27 H27B 108.0 .
H27A C27 H27B 107.3 .
C29 C28 C31 109.0(5) .
C29 C28 C30 111.7(5) .
C31 C28 C30 108.4(5) .
C29 C28 C27 112.1(5) .
C31 C28 C27 104.5(4) .
C30 C28 C27 110.9(5) .
C28 C29 H29A 109.5 .
C28 C29 H29B 109.5 .
H29A C29 H29B 109.5 .
C28 C29 H29C 109.5 .
H29A C29 H29C 109.5 .
H29B C29 H29C 109.5 .
C28 C30 H30A 109.5 .
C28 C30 H30B 109.5 .
H30A C30 H30B 109.5 .
C28 C30 H30C 109.5 .
H30A C30 H30C 109.5 .
H30B C30 H30C 109.5 .
C28 C31 H31A 109.5 .
C28 C31 H31C 109.5 .
H31A C31 H31C 109.5 .
C28 C31 H31B 109.5 .
H31A C31 H31B 109.5 .
H31C C31 H31B 109.5 .
C33 C32 C39 126.1(6) .
C33 C32 Rh1 73.7(3) .
C39 C32 Rh1 107.0(4) .
C33 C32 H32A 116.9 .
C39 C32 H32A 116.9 .
Rh1 C32 H32A 89.3 .
C32 C33 C34 125.8(6) .
C32 C33 Rh1 70.3(3) .
C34 C33 Rh1 111.1(4) .
C32 C33 H33A 117.1 .
C34 C33 H33A 117.1 .
Rh1 C33 H33A 88.6 .
C33 C34 C35 112.8(5) .
C33 C34 H34A 109.0 .
C35 C34 H34A 109.0 .
C33 C34 H34B 109.0 .
C35 C34 H34B 109.0 .
H34A C34 H34B 107.8 .
C36 C35 C34 113.3(5) .
C36 C35 H35A 108.9 .
C34 C35 H35A 108.9 .
C36 C35 H35B 108.9 .
C34 C35 H35B 108.9 .
H35A C35 H35B 107.7 .
C37 C36 C35 125.7(5) .
C37 C36 Rh1 72.3(3) .
C35 C36 Rh1 111.0(4) .
C37 C36 H36 117.2 .
C35 C36 H36 117.2 .
Rh1 C36 H36 86.6 .
C36 C37 C38 125.1(5) .
C36 C37 Rh1 69.6(3) .
C38 C37 Rh1 113.2(4) .
C36 C37 H37 117.5 .
C38 C37 H37 117.5 .
Rh1 C37 H37 87.2 .
C37 C38 C39 112.4(5) .
C37 C38 H38A 109.1 .
C39 C38 H38A 109.1 .
C37 C38 H38B 109.1 .
C39 C38 H38B 109.1 .
H38A C38 H38B 107.9 .
C32 C39 C38 113.6(5) .
C32 C39 H39A 108.9 .
C38 C39 H39A 108.9 .
C32 C39 H39B 108.9 .
C38 C39 H39B 108.9 .
H39A C39 H39B 107.7 .
N4 C40 N3 122.2(5) .
N4 C40 Rh2 120.0(4) .
N3 C40 Rh2 117.8(4) .
N3 C41 C45 126.6(5) .
N3 C41 C42 125.9(5) .
C45 C41 C42 107.5(5) .
N3 C41 Fe2 122.8(4) .
C45 C41 Fe2 71.3(3) .
C42 C41 Fe2 71.5(3) .
C43 C42 C41 108.2(5) .
C43 C42 Fe2 71.1(3) .
C41 C42 Fe2 66.2(3) .
C43 C42 H42 125.9 .
C41 C42 H42 125.9 .
Fe2 C42 H42 128.4 .
C44 C43 C42 108.1(5) .
C44 C43 Fe2 69.5(3) .
C42 C43 Fe2 68.4(3) .
C44 C43 H43 126.0 .
C42 C43 H43 126.0 .
Fe2 C43 H43 127.6 .
C43 C44 C45 109.5(5) .
C43 C44 Fe2 70.6(3) .
C45 C44 Fe2 68.4(3) .
C43 C44 H44 125.2 .
C45 C44 H44 125.2 .
Fe2 C44 H44 127.4 .
C44 C45 C41 106.5(5) .
C44 C45 Fe2 70.4(3) .
C41 C45 Fe2 66.4(3) .
C44 C45 H45 126.7 .
C41 C45 H45 126.7 .
Fe2 C45 H45 127.9 .
C47 C46 N4 125.0(5) .
C47 C46 C50 107.8(5) .
N4 C46 C50 127.2(5) .
C47 C46 Fe2 71.6(3) .
N4 C46 Fe2 124.1(4) .
C50 C46 Fe2 70.4(3) .
C46 C47 C48 108.2(6) .
C46 C47 Fe2 66.8(3) .
C48 C47 Fe2 70.8(4) .
C46 C47 H47 125.9 .
C48 C47 H47 125.9 .
Fe2 C47 H47 128.1 .
C49 C48 C47 108.0(6) .
C49 C48 Fe2 69.8(4) .
C47 C48 Fe2 68.6(3) .
C49 C48 H48 126.0 .
C47 C48 H48 126.0 .
Fe2 C48 H48 127.2 .
C48 C49 C50 109.5(6) .
C48 C49 Fe2 70.3(3) .
C50 C49 Fe2 68.1(3) .
C48 C49 H49 125.2 .
C50 C49 H49 125.2 .
Fe2 C49 H49 128.0 .
C49 C50 C46 106.4(6) .
C49 C50 Fe2 71.0(3) .
C46 C50 Fe2 66.9(3) .
C49 C50 H50 126.8 .
C46 C50 H50 126.8 .
Fe2 C50 H50 126.7 .
N4 C51 C52 119.0(5) .
N4 C51 H51A 107.6 .
C52 C51 H51A 107.6 .
N4 C51 H51B 107.6 .
C52 C51 H51B 107.6 .
H51A C51 H51B 107.0 .
C53 C52 C51 113.8(5) .
C53 C52 C55 108.3(5) .
C51 C52 C55 104.4(5) .
C53 C52 C54 109.9(6) .
C51 C52 C54 110.9(5) .
C55 C52 C54 109.3(6) .
C52 C53 H53A 109.5 .
C52 C53 H53B 109.5 .
H53A C53 H53B 109.5 .
C52 C53 H53C 109.5 .
H53A C53 H53C 109.5 .
H53B C53 H53C 109.5 .
C52 C54 H54A 109.5 .
C52 C54 H54B 109.5 .
H54A C54 H54B 109.5 .
C52 C54 H54C 109.5 .
H54A C54 H54C 109.5 .
H54B C54 H54C 109.5 .
C52 C55 H55A 109.5 .
C52 C55 H55B 109.5 .
H55A C55 H55B 109.5 .
C52 C55 H55C 109.5 .
H55A C55 H55C 109.5 .
H55B C55 H55C 109.5 .
N3 C56 C57 119(2) .
N3 C56 H56A 107.5 .
C57 C56 H56A 107.5 .
N3 C56 H56B 107.5 .
C57 C56 H56B 107.5 .
H56A C56 H56B 107.0 .
N3 C56A C57A 107.1(19) .
N3 C56A H56C 110.3 .
C57A C56A H56C 110.3 .
N3 C56A H56D 110.3 .
C57A C56A H56D 110.3 .
H56C C56A H56D 108.6 .
C70 C57 C58 126.5(19) .
C70 C57 C56 110(2) .
C58 C57 C56 124(2) .
C70A C57A C58A 117(2) .
C70A C57A C56A 126(2) .
C58A C57A C56A 116(2) .
C59 C58 C57 128(2) .
C59 C58 C63 120.3(19) .
C57 C58 C63 111.9(19) .
C59A C58A C57A 121(2) .
C59A C58A C63A 119(2) .
C57A C58A C63A 120.6(19) .
C60 C59 C58 119.6(18) .
C60 C59 H59 120.2 .
C58 C59 H59 120.2 .
C58A C59A C60A 120(2) .
C58A C59A H59A 120.0 .
C60A C59A H59A 120.0 .
C59 C60 C61 123.2(16) .
C59 C60 H60 118.4 .
C61 C60 H60 118.4 .
C61A C60A C59A 122.2(18) .
C61A C60A H60A 118.9 .
C59A C60A H60A 118.9 .
C62 C61 C60 118.1(15) .
C62 C61 H61 120.9 .
C60 C61 H61 120.9 .
C60A C61A C62A 121(2) .
C60A C61A H61A 119.5 .
C62A C61A H61A 119.5 .
C61 C62 C63 121.5(17) .
C61 C62 H62 119.2 .
C63 C62 H62 119.2 .
C61A C62A C63A 122(2) .
C61A C62A H62A 119.0 .
C63A C62A H62A 119.0 .
C64 C63 C62 122.4(17) .
C64 C63 C58 121.0(17) .
C62 C63 C58 116.6(17) .
C64A C63A C62A 126(2) .
C64A C63A C58A 117.7(16) .
C62A C63A C58A 116.1(19) .
C63 C64 C65 125.2(17) .
C63 C64 H64 117.4 .
C65 C64 H64 117.4 .
C63A C64A C65A 122(2) .
C63A C64A H64A 118.8 .
C65A C64A H64A 118.8 .
C64 C65 C66 122(2) .
C64 C65 C70 116.6(19) .
C66 C65 C70 121(2) .
C64A C65A C66A 117(2) .
C64A C65A C70A 120(2) .
C66A C65A C70A 122.0(19) .
C67 C66 C65 119(2) .
C67 C66 H66 120.3 .
C65 C66 H66 120.3 .
C67A C66A C65A 119(2) .
C67A C66A H66A 120.3 .
C65A C66A H66A 120.3 .
C66 C67 C68 122(2) .
C66 C67 H67 119.1 .
C68 C67 H67 119.1 .
C66A C67A C68A 118.6(19) .
C66A C67A H67A 120.7 .
C68A C67A H67A 120.7 .
C69 C68 C67 119(2) .
C69 C68 H68 120.3 .
C67 C68 H68 120.3 .
C69A C68A C67A 122.2(17) .
C69A C68A H68A 118.9 .
C67A C68A H68A 118.9 .
C68 C69 C70 123(2) .
C68 C69 H69 118.7 .
C70 C69 H69 118.7 .
C68A C69A C70A 120(2) .
C68A C69A H69A 120.2 .
C70A C69A H69A 120.2 .
C57 C70 C65 118.7(18) .
C57 C70 C69 125(2) .
C65 C70 C69 116(3) .
C69A C70A C65A 118(2) .
C69A C70A C57A 121(2) .
C65A C70A C57A 121(2) .
C72 C71 C78 124.0(6) .
C72 C71 Rh2 71.2(3) .
C78 C71 Rh2 110.2(4) .
C72 C71 H71 118.0 .
C78 C71 H71 118.0 .
Rh2 C71 H71 88.5 .
C71 C72 C73 126.3(6) .
C71 C72 Rh2 72.5(3) .
C73 C72 Rh2 107.9(4) .
C71 C72 H72 116.8 .
C73 C72 H72 116.8 .
Rh2 C72 H72 89.5 .
C72 C73 C74 113.5(5) .
C72 C73 H73A 108.9 .
C74 C73 H73A 108.9 .
C72 C73 H73B 108.9 .
C74 C73 H73B 108.9 .
H73A C73 H73B 107.7 .
C75 C74 C73 112.0(5) .
C75 C74 H74A 109.2 .
C73 C74 H74A 109.2 .
C75 C74 H74B 109.2 .
C73 C74 H74B 109.2 .
H74A C74 H74B 107.9 .
C76 C75 C74 123.1(5) .
C76 C75 Rh2 69.7(3) .
C74 C75 Rh2 113.6(4) .
C76 C75 H75A 118.4 .
C74 C75 H75A 118.4 .
Rh2 C75 H75A 86.8 .
C75 C76 C77 127.3(5) .
C75 C76 Rh2 72.3(3) .
C77 C76 Rh2 110.7(4) .
C75 C76 H76A 116.3 .
C77 C76 H76A 116.3 .
Rh2 C76 H76A 86.8 .
C76 C77 C78 112.2(5) .
C76 C77 H77A 109.2 .
C78 C77 H77A 109.2 .
C76 C77 H77B 109.2 .
C78 C77 H77B 109.2 .
H77A C77 H77B 107.9 .
C71 C78 C77 113.2(5) .
C71 C78 H78B 108.9 .
C77 C78 H78B 108.9 .
C71 C78 H78A 108.9 .
C77 C78 H78A 108.9 .
H78B C78 H78A 107.8 .
Cl3 C79 Cl4 115.2(11) .
Cl3 C79 H79A 108.5 .
Cl4 C79 H79A 108.5 .
Cl3 C79 H79B 108.5 .
Cl4 C79 H79B 108.5 .
H79A C79 H79B 107.5 .
Cl4 Cl3 C79 117.5(9) 2_656
Cl3 Cl4 C79 125.1(9) 2_656
C2 Fe1 C7 92.9(2) .
C2 Fe1 C11 112.0(2) .
C7 Fe1 C11 42.7(2) .
C2 Fe1 C6 42.4(2) .
C7 Fe1 C6 114.4(2) .
C11 Fe1 C6 102.5(2) .
C2 Fe1 C8 114.0(2) .
C7 Fe1 C8 41.9(2) .
C11 Fe1 C8 69.8(2) .
C6 Fe1 C8 152.2(2) .
C2 Fe1 C3 42.5(2) .
C7 Fe1 C3 111.5(2) .
C11 Fe1 C3 149.1(2) .
C6 Fe1 C3 70.2(2) .
C8 Fe1 C3 102.1(3) .
C2 Fe1 C9 154.3(2) .
C7 Fe1 C9 70.4(2) .
C11 Fe1 C9 69.2(3) .
C6 Fe1 C9 162.8(2) .
C8 Fe1 C9 40.9(2) .
C3 Fe1 C9 124.7(3) .
C2 Fe1 C10 151.9(2) .
C7 Fe1 C10 70.3(2) .
C11 Fe1 C10 40.8(2) .
C6 Fe1 C10 123.7(2) .
C8 Fe1 C10 68.6(2) .
C3 Fe1 C10 164.7(3) .
C9 Fe1 C10 40.6(3) .
C2 Fe1 C5 70.0(2) .
C7 Fe1 C5 154.7(2) .
C11 Fe1 C5 125.6(2) .
C6 Fe1 C5 40.6(2) .
C8 Fe1 C5 162.6(2) .
C3 Fe1 C5 68.8(2) .
C9 Fe1 C5 131.7(2) .
C10 Fe1 C5 116.5(2) .
C2 Fe1 C4 70.0(2) .
C7 Fe1 C4 151.3(2) .
C11 Fe1 C4 165.3(2) .
C6 Fe1 C4 68.6(2) .
C8 Fe1 C4 123.5(3) .
C3 Fe1 C4 40.7(2) .
C9 Fe1 C4 115.8(3) .
C10 Fe1 C4 133.8(2) .
C5 Fe1 C4 40.2(2) .
C41 Fe2 C46 93.6(2) .
C41 Fe2 C50 110.6(2) .
C46 Fe2 C50 42.7(2) .
C41 Fe2 C45 42.2(2) .
C46 Fe2 C45 114.1(2) .
C50 Fe2 C45 100.2(3) .
C41 Fe2 C47 115.7(2) .
C46 Fe2 C47 41.5(2) .
C50 Fe2 C47 69.9(3) .
C45 Fe2 C47 152.6(2) .
C41 Fe2 C42 42.4(2) .
C46 Fe2 C42 113.0(2) .
C50 Fe2 C42 148.9(2) .
C45 Fe2 C42 69.9(2) .
C47 Fe2 C42 105.0(2) .
C41 Fe2 C44 70.1(2) .
C46 Fe2 C44 154.9(2) .
C50 Fe2 C44 124.2(3) .
C45 Fe2 C44 41.3(2) .
C47 Fe2 C44 163.2(2) .
C42 Fe2 C44 68.0(2) .
C41 Fe2 C49 150.4(3) .
C46 Fe2 C49 69.7(2) .
C50 Fe2 C49 40.9(3) .
C45 Fe2 C49 121.6(3) .
C47 Fe2 C49 68.0(3) .
C42 Fe2 C49 166.9(3) .
C44 Fe2 C49 115.5(3) .
C41 Fe2 C48 156.1(2) .
C46 Fe2 C48 69.6(2) .
C50 Fe2 C48 69.0(3) .
C45 Fe2 C48 160.4(3) .
C47 Fe2 C48 40.6(2) .
C42 Fe2 C48 127.7(3) .
C44 Fe2 C48 131.2(2) .
C49 Fe2 C48 39.9(3) .
C41 Fe2 C43 70.2(2) .
C46 Fe2 C43 152.4(2) .
C50 Fe2 C43 163.7(2) .
C45 Fe2 C43 69.1(2) .
C47 Fe2 C43 125.2(2) .
C42 Fe2 C43 40.4(2) .
C44 Fe2 C43 39.8(2) .
C49 Fe2 C43 134.0(2) .
C48 Fe2 C43 117.3(3) .
C1 N1 C2 128.9(4) .
C1 N1 C12 115.8(4) .
C2 N1 C12 114.5(4) .
C1 N2 C7 127.1(4) .
C1 N2 C27 117.6(4) .
C7 N2 C27 114.8(4) .
C40 N3 C41 127.9(4) .
C40 N3 C56 117.0(12) .
C41 N3 C56 114.6(12) .
C40 N3 C56A 115.1(11) .
C41 N3 C56A 113.9(11) .
C56 N3 C56A 12(2) .
C40 N4 C46 127.1(5) .
C40 N4 C51 118.3(4) .
C46 N4 C51 113.1(4) .
C1 Rh1 C36 88.7(2) .
C1 Rh1 C37 90.9(2) .
C36 Rh1 C37 38.1(2) .
C1 Rh1 C32 158.9(2) .
C36 Rh1 C32 97.1(2) .
C37 Rh1 C32 81.7(2) .
C1 Rh1 C33 164.3(2) .
C36 Rh1 C33 81.2(2) .
C37 Rh1 C33 88.6(2) .
C32 Rh1 C33 36.0(2) .
C1 Rh1 Cl1 92.63(14) .
C36 Rh1 Cl1 156.74(16) .
C37 Rh1 Cl1 164.80(16) .
C32 Rh1 Cl1 89.91(18) .
C33 Rh1 Cl1 91.99(17) .
C40 Rh2 C76 88.5(2) .
C40 Rh2 C75 91.8(2) .
C76 Rh2 C75 38.0(2) .
C40 Rh2 C72 161.1(2) .
C76 Rh2 C72 97.0(2) .
C75 Rh2 C72 81.7(2) .
C40 Rh2 C71 162.3(2) .
C76 Rh2 C71 81.8(2) .
C75 Rh2 C71 89.6(2) .
C72 Rh2 C71 36.2(2) .
C40 Rh2 Cl2 91.67(15) .
C76 Rh2 Cl2 156.44(17) .
C75 Rh2 Cl2 165.26(17) .
C72 Rh2 Cl2 90.43(17) .
C71 Rh2 Cl2 91.42(17) .

loop_
_geom_bond_atom_site_label_1
_geom_bond_atom_site_label_2
_geom_bond_distance
_geom_bond_site_symmetry_2
C1 N1 1.358(7) .
C1 N2 1.366(7) .
C1 Rh1 2.068(5) .
C2 N1 1.420(7) .
C2 C6 1.443(7) .
C2 C3 1.449(8) .
C2 Fe1 1.968(6) .
C3 C4 1.428(8) .
C3 Fe1 2.031(6) .
C3 H3A 0.9500 .
C4 C5 1.420(8) .
C4 Fe1 2.069(6) .
C4 H4A 0.9500 .
C5 C6 1.415(8) .
C5 Fe1 2.062(6) .
C5 H5A 0.9500 .
C6 Fe1 2.017(6) .
C6 H6A 0.9500 .
C7 N2 1.417(7) .
C7 C8 1.430(8) .
C7 C11 1.451(8) .
C7 Fe1 1.971(5) .
C8 C9 1.422(9) .
C8 Fe1 2.028(5) .
C8 H8A 0.9500 .
C9 C10 1.419(9) .
C9 Fe1 2.045(7) .
C9 H9A 0.9500 .
C10 C11 1.419(8) .
C10 Fe1 2.050(6) .
C10 H10A 0.9500 .
C11 Fe1 2.017(6) .
C11 H11A 0.9500 .
C12 N1 1.502(7) .
C12 C13 1.515(8) .
C12 H12A 0.9900 .
C12 H12B 0.9900 .
C13 C14 1.415(8) .
C13 C26 1.423(8) .
C14 C19 1.428(8) .
C14 C15 1.440(9) .
C15 C16 1.363(9) .
C15 H15A 0.9500 .
C16 C17 1.410(10) .
C16 H16A 0.9500 .
C17 C18 1.360(10) .
C17 H17A 0.9500 .
C18 C19 1.428(8) .
C18 H18A 0.9500 .
C19 C20 1.399(9) .
C20 C21 1.399(9) .
C20 H20A 0.9500 .
C21 C22 1.429(9) .
C21 C26 1.444(8) .
C22 C23 1.354(9) .
C22 H22A 0.9500 .
C23 C24 1.420(9) .
C23 H23A 0.9500 .
C24 C25 1.364(9) .
C24 H24A 0.9500 .
C25 C26 1.427(8) .
C25 H25A 0.9500 .
C27 N2 1.481(7) .
C27 C28 1.549(7) .
C27 H27A 0.9900 .
C27 H27B 0.9900 .
C28 C29 1.537(8) .
C28 C31 1.548(8) .
C28 C30 1.548(8) .
C29 H29A 0.9800 .
C29 H29B 0.9800 .
C29 H29C 0.9800 .
C30 H30A 0.9800 .
C30 H30B 0.9800 .
C30 H30C 0.9800 .
C31 H31A 0.9800 .
C31 H31C 0.9800 .
C31 H31B 0.9800 .
C32 C33 1.366(9) .
C32 C39 1.526(9) .
C32 Rh1 2.189(5) .
C32 H32A 0.9500 .
C33 C34 1.517(9) .
C33 Rh1 2.231(5) .
C33 H33A 0.9500 .
C34 C35 1.539(9) .
C34 H34A 0.9900 .
C34 H34B 0.9900 .
C35 C36 1.515(8) .
C35 H35A 0.9900 .
C35 H35B 0.9900 .
C36 C37 1.391(8) .
C36 Rh1 2.113(5) .
C36 H36 0.9500 .
C37 C38 1.513(8) .
C37 Rh1 2.148(5) .
C37 H37 0.9500 .
C38 C39 1.530(9) .
C38 H38A 0.9900 .
C38 H38B 0.9900 .
C39 H39A 0.9900 .
C39 H39B 0.9900 .
C40 N4 1.352(7) .
C40 N3 1.373(7) .
C40 Rh2 2.075(5) .
C41 N3 1.433(7) .
C41 C45 1.438(8) .
C41 C42 1.444(8) .
C41 Fe2 1.960(5) .
C42 C43 1.417(8) .
C42 Fe2 2.032(5) .
C42 H42 0.9500 .
C43 C44 1.404(8) .
C43 Fe2 2.067(6) .
C43 H43 0.9500 .
C44 C45 1.438(8) .
C44 Fe2 2.053(6) .
C44 H44 0.9500 .
C45 Fe2 2.026(6) .
C45 H45 0.9500 .
C46 C47 1.419(8) .
C46 N4 1.438(7) .
C46 C50 1.449(8) .
C46 Fe2 1.968(6) .
C47 C48 1.420(9) .
C47 Fe2 2.031(6) .
C47 H47 0.9500 .
C48 C49 1.404(10) .
C48 Fe2 2.060(6) .
C48 H48 0.9500 .
C49 C50 1.422(9) .
C49 Fe2 2.054(6) .
C49 H49 0.9500 .
C50 Fe2 2.014(6) .
C50 H50 0.9500 .
C51 N4 1.493(7) .
C51 C52 1.535(8) .
C51 H51A 0.9900 .
C51 H51B 0.9900 .
C52 C53 1.526(9) .
C52 C55 1.537(9) .
C52 C54 1.539(9) .
C53 H53A 0.9800 .
C53 H53B 0.9800 .
C53 H53C 0.9800 .
C54 H54A 0.9800 .
C54 H54B 0.9800 .
C54 H54C 0.9800 .
C55 H55A 0.9800 .
C55 H55B 0.9800 .
C55 H55C 0.9800 .
C56 N3 1.504(16) .
C56 C57 1.518(17) .
C56 H56A 0.9900 .
C56 H56B 0.9900 .
C56A N3 1.504(14) .
C56A C57A 1.525(18) .
C56A H56C 0.9900 .
C56A H56D 0.9900 .
C57 C70 1.40(4) .
C57 C58 1.43(3) .
C57A C70A 1.44(4) .
C57A C58A 1.45(3) .
C58 C59 1.39(2) .
C58 C63 1.46(3) .
C58A C59A 1.398(19) .
C58A C63A 1.52(3) .
C59 C60 1.33(2) .
C59 H59 0.9500 .
C59A C60A 1.42(3) .
C59A H59A 0.9500 .
C60 C61 1.43(2) .
C60 H60 0.9500 .
C60A C61A 1.34(3) .
C60A H60A 0.9500 .
C61 C62 1.37(2) .
C61 H61 0.9500 .
C61A C62A 1.39(2) .
C61A H61A 0.9500 .
C62 C63 1.43(3) .
C62 H62 0.9500 .
C62A C63A 1.42(2) .
C62A H62A 0.9500 .
C63 C64 1.38(2) .
C63A C64A 1.38(3) .
C64 C65 1.39(3) .
C64 H64 0.9500 .
C64A C65A 1.41(3) .
C64A H64A 0.9500 .
C65 C66 1.39(3) .
C65 C70 1.42(4) .
C65A C66A 1.42(4) .
C65A C70A 1.43(4) .
C66 C67 1.37(3) .
C66 H66 0.9500 .
C66A C67A 1.40(3) .
C66A H66A 0.9500 .
C67 C68 1.40(4) .
C67 H67 0.9500 .
C67A C68A 1.45(2) .
C67A H67A 0.9500 .
C68 C69 1.32(3) .
C68 H68 0.9500 .
C68A C69A 1.39(3) .
C68A H68A 0.9500 .
C69 C70 1.47(2) .
C69 H69 0.9500 .
C69A C70A 1.43(3) .
C69A H69A 0.9500 .
C71 C72 1.379(9) .
C71 C78 1.534(9) .
C71 Rh2 2.225(5) .
C71 H71 0.9500 .
C72 C73 1.513(9) .
C72 Rh2 2.209(5) .
C72 H72 0.9500 .
C73 C74 1.551(10) .
C73 H73A 0.9900 .
C73 H73B 0.9900 .
C74 C75 1.531(9) .
C74 H74A 0.9900 .
C74 H74B 0.9900 .
C75 C76 1.384(8) .
C75 Rh2 2.140(6) .
C75 H75A 0.9500 .
C76 C77 1.530(7) .
C76 Rh2 2.107(5) .
C76 H76A 0.9500 .
C77 C78 1.537(8) .
C77 H77A 0.9900 .
C77 H77B 0.9900 .
C78 H78B 0.9900 .
C78 H78A 0.9900 .
C79 Cl3 1.692(18) .
C79 Cl4 1.769(19) .
C79 H79A 0.9900 .
C79 H79B 0.9900 .
Cl1 Rh1 2.3920(14) .
Cl2 Rh2 2.3961(15) .
Cl3 Cl4 0.967(6) 2_656
Cl4 Cl3 0.967(6) 2_656
